data_4089377
loop_
_publ_author_name
'Farrell, Jeffrey M.'
'Heiden, Zachariah M.'
'Stephan, Douglas W.'

_publ_section_title
;
 Metal-Free Transfer Hydrogenation Catalysis by B(C6F5)3
;
_journal_issue 17
_journal_name_full Organometallics
_journal_page_first 4497
_journal_paper_doi 10.1021/om2005832
_journal_volume 30
_journal_year 2011
_chemical_formula_sum 'C16 H20 Cl N'
_chemical_formula_weight 261.78
_space_group_IT_number 14
_space_group_name_Hall '-P 2yn'
_space_group_name_H-M_alt 'P 1 21/n 1'
_symmetry_cell_setting monoclinic
_symmetry_space_group_name_H-M 'P 1 21/n 1'
_atom_sites_solution_hydrogens geom
_atom_sites_solution_primary direct
_atom_sites_solution_secondary difmap
_audit_creation_method SHELXL-97
_cell_angle_alpha 90.00
_cell_angle_beta 92.180(4)
_cell_angle_gamma 90.00
_cell_formula_units_Z 4
_cell_length_a 7.5592(6)
_cell_length_b 18.2567(14)
_cell_length_c 10.8792(8)
_cell_measurement_temperature 150(2)
_cell_volume 1500.3(2)
_computing_structure_refinement 'SHELXL-97 (Sheldrick, 2008)'
_computing_structure_solution 'SHELXS-97 (Sheldrick, 2008)'
_diffrn_ambient_temperature 150(2)
_diffrn_measured_fraction_theta_full 0.995
_diffrn_measured_fraction_theta_max 0.995
_diffrn_radiation_monochromator graphite
_diffrn_radiation_source 'fine-focus sealed tube'
_diffrn_radiation_type MoK\a
_diffrn_radiation_wavelength 0.71073
_diffrn_reflns_av_R_equivalents 0.0531
_diffrn_reflns_av_sigmaI/netI 0.0828
_diffrn_reflns_limit_h_max 10
_diffrn_reflns_limit_h_min -9
_diffrn_reflns_limit_k_max 20
_diffrn_reflns_limit_k_min -26
_diffrn_reflns_limit_l_max 15
_diffrn_reflns_limit_l_min -10
_diffrn_reflns_number 13779
_diffrn_reflns_theta_full 30.53
_diffrn_reflns_theta_max 30.53
_diffrn_reflns_theta_min 2.18
_exptl_absorpt_coefficient_mu 0.238
_exptl_absorpt_correction_T_max 0.9539
_exptl_absorpt_correction_T_min 0.9428
_exptl_crystal_density_diffrn 1.159
_exptl_crystal_density_method 'not measured'
_exptl_crystal_F_000 560
_exptl_crystal_size_max 0.25
_exptl_crystal_size_mid 0.20
_exptl_crystal_size_min 0.20
_refine_diff_density_max 0.275
_refine_diff_density_min -0.291
_refine_diff_density_rms 0.059
_refine_ls_extinction_method none
_refine_ls_goodness_of_fit_ref 0.905
_refine_ls_hydrogen_treatment mixed
_refine_ls_matrix_type full
_refine_ls_number_parameters 165
_refine_ls_number_reflns 4571
_refine_ls_number_restraints 0
_refine_ls_restrained_S_all 0.905
_refine_ls_R_factor_all 0.1060
_refine_ls_R_factor_gt 0.0511
_refine_ls_shift/su_max 0.001
_refine_ls_shift/su_mean 0.000
_refine_ls_structure_factor_coef Fsqd
_refine_ls_weighting_details 'calc w=1/[\s^2^(Fo^2^)+(0.0741P)^2^+0.1585P] where P=(Fo^2^+2Fc^2^)/3'
_refine_ls_weighting_scheme calc
_refine_ls_wR_factor_gt 0.1157
_refine_ls_wR_factor_ref 0.1417
_reflns_number_gt 2786
_reflns_number_total 4571
_reflns_threshold_expression >2sigma(I)
_cod_data_source_file '[(Ph(Me)CH)2NH2][Cl].cif'
_cod_data_source_block jf005_0m
_cod_original_sg_symbol_H-M P2(1)/n
_cod_database_code 4089377

loop_
_symmetry_equiv_pos_as_xyz
'x, y, z'
'-x+1/2, y+1/2, -z+1/2'
'-x, -y, -z'
'x-1/2, -y-1/2, z-1/2'

loop_
_atom_site_label
_atom_site_type_symbol
_atom_site_fract_x
_atom_site_fract_y
_atom_site_fract_z
_atom_site_U_iso_or_equiv
_atom_site_adp_type
_atom_site_occupancy
_atom_site_symmetry_multiplicity
_atom_site_calc_flag
_atom_site_refinement_flags
Cl1 Cl 0.64167(6) 0.97097(3) 0.32510(4) 0.02789(14) Uani 1 1 d .
N1 N 0.16622(19) 0.57349(8) 0.10595(12) 0.0200(3) Uani 1 1 d .
H1A H 0.1648 0.5653 0.0225 0.024 Uiso 1 1 calc R
H1B H 0.0781 0.5453 0.1377 0.024 Uiso 1 1 calc R
C1 C 0.3943(3) 0.58752(12) 0.54933(18) 0.0366(5) Uani 1 1 d .
H1 H 0.4067 0.5964 0.6353 0.044 Uiso 1 1 calc R
C2 C 0.2632(3) 0.54136(11) 0.50408(17) 0.0325(5) Uani 1 1 d .
H2 H 0.1859 0.5182 0.5589 0.039 Uiso 1 1 calc R
C3 C 0.2439(3) 0.52868(10) 0.37800(16) 0.0265(4) Uani 1 1 d .
H3 H 0.1531 0.4970 0.3471 0.032 Uiso 1 1 calc R
C4 C 0.3572(2) 0.56225(10) 0.29695(15) 0.0224(4) Uani 1 1 d .
C5 C 0.3420(2) 0.54703(10) 0.16044(15) 0.0217(4) Uani 1 1 d .
H5 H 0.4383 0.5746 0.1201 0.026 Uiso 1 1 calc R
C6 C 0.1215(2) 0.65286(9) 0.12691(16) 0.0241(4) Uani 1 1 d .
H6 H 0.1180 0.6613 0.2176 0.029 Uiso 1 1 calc R
C7 C 0.2620(3) 0.70247(10) 0.07612(17) 0.0268(4) Uani 1 1 d .
C8 C 0.3037(3) 0.69870(11) -0.04698(18) 0.0385(5) Uani 1 1 d .
H8 H 0.2446 0.6644 -0.0998 0.046 Uiso 1 1 calc R
C9 C 0.4310(4) 0.74457(13) -0.0932(2) 0.0540(7) Uani 1 1 d .
H9 H 0.4599 0.7411 -0.1772 0.065 Uiso 1 1 calc R
C10 C 0.5166(4) 0.79561(13) -0.0173(2) 0.0521(7) Uani 1 1 d .
H10 H 0.6038 0.8270 -0.0493 0.062 Uiso 1 1 calc R
C11 C 0.5078(3) 0.62097(11) 0.47015(19) 0.0377(5) Uani 1 1 d .
H11 H 0.5983 0.6527 0.5016 0.045 Uiso 1 1 calc R
C12 C 0.4894(3) 0.60817(10) 0.34393(17) 0.0290(4) Uani 1 1 d .
H12 H 0.5680 0.6311 0.2897 0.035 Uiso 1 1 calc R
C13 C 0.3608(3) 0.46623(10) 0.12802(17) 0.0272(4) Uani 1 1 d .
H13A H 0.2727 0.4376 0.1712 0.041 Uiso 1 1 calc R
H13B H 0.4799 0.4493 0.1529 0.041 Uiso 1 1 calc R
H13C H 0.3419 0.4598 0.0391 0.041 Uiso 1 1 calc R
C14 C -0.0628(3) 0.66759(11) 0.0703(2) 0.0355(5) Uani 1 1 d .
H14A H -0.1491 0.6360 0.1095 0.053 Uiso 1 1 calc R
H14B H -0.0636 0.6572 -0.0181 0.053 Uiso 1 1 calc R
H14C H -0.0942 0.7190 0.0832 0.053 Uiso 1 1 calc R
C15 C 0.4749(3) 0.80060(12) 0.1039(2) 0.0432(6) Uani 1 1 d .
H15 H 0.5320 0.8360 0.1557 0.052 Uiso 1 1 calc R
C16 C 0.3484(3) 0.75373(10) 0.15148(18) 0.0319(5) Uani 1 1 d .
H16 H 0.3213 0.7569 0.2359 0.038 Uiso 1 1 calc R

loop_
_atom_site_aniso_label
_atom_site_aniso_U_11
_atom_site_aniso_U_22
_atom_site_aniso_U_33
_atom_site_aniso_U_23
_atom_site_aniso_U_13
_atom_site_aniso_U_12
Cl1 0.0313(3) 0.0340(3) 0.0185(2) 0.00074(17) 0.00200(16) 0.0105(2)
N1 0.0241(8) 0.0185(7) 0.0174(7) 0.0012(5) 0.0011(6) -0.0024(6)
C1 0.0530(14) 0.0350(11) 0.0210(9) -0.0060(8) -0.0100(9) 0.0202(10)
C2 0.0437(13) 0.0330(11) 0.0211(9) 0.0036(7) 0.0040(8) 0.0154(9)
C3 0.0316(10) 0.0264(10) 0.0215(8) 0.0007(7) -0.0004(7) 0.0043(8)
C4 0.0273(10) 0.0211(9) 0.0184(8) -0.0001(7) -0.0026(7) 0.0042(7)
C5 0.0214(9) 0.0234(9) 0.0204(8) -0.0001(7) 0.0010(7) -0.0006(7)
C6 0.0296(10) 0.0178(8) 0.0249(9) -0.0003(7) 0.0012(7) 0.0000(7)
C7 0.0331(11) 0.0189(9) 0.0278(9) 0.0042(7) -0.0041(8) -0.0026(8)
C8 0.0579(15) 0.0301(11) 0.0274(10) 0.0010(8) -0.0003(10) -0.0197(10)
C9 0.0806(19) 0.0461(15) 0.0358(12) 0.0030(10) 0.0093(12) -0.0333(14)
C10 0.0671(18) 0.0417(14) 0.0470(14) 0.0078(11) -0.0019(12) -0.0304(13)
C11 0.0477(13) 0.0299(11) 0.0338(11) -0.0092(9) -0.0189(10) 0.0083(10)
C12 0.0343(11) 0.0239(10) 0.0283(10) -0.0007(8) -0.0060(8) -0.0003(8)
C13 0.0301(10) 0.0270(10) 0.0245(9) -0.0019(7) 0.0017(7) 0.0043(8)
C14 0.0331(11) 0.0268(10) 0.0463(12) 0.0028(9) -0.0038(9) 0.0027(9)
C15 0.0534(15) 0.0285(11) 0.0465(13) 0.0013(9) -0.0144(11) -0.0162(10)
C16 0.0414(12) 0.0237(10) 0.0297(10) 0.0012(8) -0.0090(9) -0.0025(9)

loop_
_atom_type_symbol
_atom_type_description
_atom_type_scat_dispersion_real
_atom_type_scat_dispersion_imag
_atom_type_scat_source
C C 0.0033 0.0016 'International Tables Vol C Tables 4.2.6.8 and 6.1.1.4'
H H 0.0000 0.0000 'International Tables Vol C Tables 4.2.6.8 and 6.1.1.4'
N N 0.0061 0.0033 'International Tables Vol C Tables 4.2.6.8 and 6.1.1.4'
Cl Cl 0.1484 0.1585 'International Tables Vol C Tables 4.2.6.8 and 6.1.1.4'

loop_
_geom_angle_atom_site_label_1
_geom_angle_atom_site_label_2
_geom_angle_atom_site_label_3
_geom_angle
C6 N1 C5 116.50(13)
C6 N1 H1A 108.2
C5 N1 H1A 108.2
C6 N1 H1B 108.2
C5 N1 H1B 108.2
H1A N1 H1B 107.3
C2 C1 C11 120.22(18)
C2 C1 H1 119.9
C11 C1 H1 119.9
C1 C2 C3 120.01(19)
C1 C2 H2 120.0
C3 C2 H2 120.0
C2 C3 C4 120.39(18)
C2 C3 H3 119.8
C4 C3 H3 119.8
C12 C4 C3 118.94(17)
C12 C4 C5 120.01(16)
C3 C4 C5 121.01(16)
C4 C5 N1 111.04(14)
C4 C5 C13 113.64(15)
N1 C5 C13 107.84(14)
C4 C5 H5 108.0
N1 C5 H5 108.0
C13 C5 H5 108.0
N1 C6 C7 110.79(15)
N1 C6 C14 108.37(15)
C7 C6 C14 112.92(16)
N1 C6 H6 108.2
C7 C6 H6 108.2
C14 C6 H6 108.2
C8 C7 C16 118.87(18)
C8 C7 C6 120.64(17)
C16 C7 C6 120.47(17)
C9 C8 C7 120.44(19)
C9 C8 H8 119.8
C7 C8 H8 119.8
C8 C9 C10 120.3(2)
C8 C9 H9 119.9
C10 C9 H9 119.9
C15 C10 C9 119.9(2)
C15 C10 H10 120.1
C9 C10 H10 120.1
C1 C11 C12 119.92(19)
C1 C11 H11 120.0
C12 C11 H11 120.0
C4 C12 C11 120.51(19)
C4 C12 H12 119.7
C11 C12 H12 119.7
C5 C13 H13A 109.5
C5 C13 H13B 109.5
H13A C13 H13B 109.5
C5 C13 H13C 109.5
H13A C13 H13C 109.5
H13B C13 H13C 109.5
C6 C14 H14A 109.5
C6 C14 H14B 109.5
H14A C14 H14B 109.5
C6 C14 H14C 109.5
H14A C14 H14C 109.5
H14B C14 H14C 109.5
C10 C15 C16 120.1(2)
C10 C15 H15 120.0
C16 C15 H15 120.0
C7 C16 C15 120.44(19)
C7 C16 H16 119.8
C15 C16 H16 119.8

loop_
_geom_bond_atom_site_label_1
_geom_bond_atom_site_label_2
_geom_bond_distance
N1 C6 1.507(2)
N1 C5 1.514(2)
N1 H1A 0.9200
N1 H1B 0.9200
C1 C2 1.378(3)
C1 C11 1.381(3)
C1 H1 0.9500
C2 C3 1.393(2)
C2 H2 0.9500
C3 C4 1.394(3)
C3 H3 0.9500
C4 C12 1.387(3)
C4 C5 1.511(2)
C5 C13 1.525(2)
C5 H5 1.0000
C6 C7 1.516(3)
C6 C14 1.525(3)
C6 H6 1.0000
C7 C8 1.389(3)
C7 C16 1.391(3)
C8 C9 1.384(3)
C8 H8 0.9500
C9 C10 1.389(3)
C9 H9 0.9500
C10 C15 1.370(3)
C10 H10 0.9500
C11 C12 1.395(3)
C11 H11 0.9500
C12 H12 0.9500
C13 H13A 0.9800
C13 H13B 0.9800
C13 H13C 0.9800
C14 H14A 0.9800
C14 H14B 0.9800
C14 H14C 0.9800
C15 C16 1.397(3)
C15 H15 0.9500
C16 H16 0.9500
